data_4501120
loop_
_publ_author_name
'Andrzejewski, Micha\/l'
'Olejniczak, Anna'
'Katrusiak, Andrzej'

_publ_section_title
;
 Humidity Control of Isostructural Dehydration and Pressure-Induced
 Polymorphism in 1,4-Diazabicyclo[2.2.2]octane Dihydrobromide Monohydrate
;
_journal_issue 11
_journal_name_full 'Crystal Growth &amp; Design'
_journal_page_first 4892
_journal_paper_doi 10.1021/cg200743n
_journal_volume 11
_journal_year 2011
_chemical_formula_moiety '2(C6 H14 N2), H2 O, 4(Br)'
_chemical_formula_sum 'C6 H15 Br2 N2 O0.5'
_chemical_formula_weight 283.004
_chemical_name_common
;
1,4-diazabicyclo[2.2.2]octane dihydrobromide semihydrate, dabco2HBr*0.5H2O
;
_chemical_name_systematic
; 
1,4-diazabicyclo[2.2.2]octane dihydrobromide semihydrate
;
_space_group_IT_number 29
_symmetry_cell_setting orthorhombic
_symmetry_space_group_name_Hall 'P 2c -2b'
_symmetry_space_group_name_H-M 'P b c 21'
_atom_sites_solution_hydrogens geom
_atom_sites_solution_primary direct
_atom_sites_solution_secondary difmap
_audit_creation_method SHELXL-97
_cell_angle_alpha 90.00
_cell_angle_beta 90.00
_cell_angle_gamma 90.00
_cell_formula_units_Z 8
_cell_length_a 14.3848(18)
_cell_length_b 12.4619(12)
_cell_length_c 11.3029(11)
_cell_measurement_reflns_used 2640
_cell_measurement_temperature 296(2)
_cell_measurement_theta_max 22.49
_cell_measurement_theta_min 2.16
_cell_volume 2026.2(4)
_computing_cell_refinement 'CrysAlis (Oxford Diffraction, 2002)'
_computing_data_collection 'CrysAlis (Oxford Diffraction, 2002)'
_computing_data_reduction 'CrysAlis (Oxford Diffraction, 2002)'
_computing_molecular_graphics
;X-Seed (Barbour, 2001) 
and POV-Ray (Persistence of Vision, 2004)

Mercury (2008)
;
_computing_publication_material 'SHELXL-97 (Sheldrick, 1997)'
_computing_structure_refinement 'SHELXL-97 (Sheldrick, 1997)'
_computing_structure_solution 'SHELXS-97 (Sheldrick, 1997)'
_diffrn_ambient_temperature 296(2)
_diffrn_measured_fraction_theta_full 0.999
_diffrn_measured_fraction_theta_max 0.999
_diffrn_measurement_device_type 'multiwire proportional'
_diffrn_measurement_method 'phi and omega scans'
_diffrn_radiation_monochromator graphite
_diffrn_radiation_source 'fine-focus sealed tube'
_diffrn_radiation_type MoK\a
_diffrn_radiation_wavelength 0.71073
_diffrn_reflns_av_R_equivalents 0.0734
_diffrn_reflns_av_sigmaI/netI 0.0767
_diffrn_reflns_limit_h_max 15
_diffrn_reflns_limit_h_min -15
_diffrn_reflns_limit_k_max 13
_diffrn_reflns_limit_k_min -13
_diffrn_reflns_limit_l_max 12
_diffrn_reflns_limit_l_min -12
_diffrn_reflns_number 15396
_diffrn_reflns_theta_full 22.49
_diffrn_reflns_theta_max 22.49
_diffrn_reflns_theta_min 2.16
_diffrn_standards_decay_% 0
_diffrn_standards_interval_count 0
_diffrn_standards_number 0
_exptl_absorpt_coefficient_mu 7.949
_exptl_absorpt_correction_T_max 0.66
_exptl_absorpt_correction_T_min 0.46
_exptl_absorpt_correction_type multi-scan
_exptl_absorpt_process_details
; 
Correction for absorption was made using XEMP (SHELXTL, 
Sheldrick (1990)).
;
_exptl_crystal_colour colourless
_exptl_crystal_density_diffrn 1.856
_exptl_crystal_density_method 'not measured'
_exptl_crystal_description plate
_exptl_crystal_F_000 1112
_exptl_crystal_size_max 0.19
_exptl_crystal_size_mid 0.08
_exptl_crystal_size_min 0.05
_refine_diff_density_max 0.442
_refine_diff_density_min -0.335
_refine_diff_density_rms 0.071
_refine_ls_abs_structure_details 'Flack H D (1983), Acta Cryst. A39, 876-881'
_refine_ls_abs_structure_Flack -10(10)
_refine_ls_extinction_method none
_refine_ls_goodness_of_fit_ref 0.972
_refine_ls_hydrogen_treatment mixed
_refine_ls_matrix_type full
_refine_ls_number_parameters 111
_refine_ls_number_reflns 2640
_refine_ls_number_restraints 6
_refine_ls_restrained_S_all 0.973
_refine_ls_R_factor_all 0.0645
_refine_ls_R_factor_gt 0.0355
_refine_ls_shift/su_max 0.000
_refine_ls_shift/su_mean 0.000
_refine_ls_structure_factor_coef Fsqd
_refine_ls_weighting_details 'calc w=1/[\s^2^(Fo^2^)+(0.0450P)^2^+0.0000P] where P=(Fo^2^+2Fc^2^)/3'
_refine_ls_weighting_scheme calc
_refine_ls_wR_factor_gt 0.0572
_refine_ls_wR_factor_ref 0.0595
_reflns_number_gt 1749
_reflns_number_total 2640
_reflns_threshold_expression >2sigma(I)
_cod_data_source_file cg200743n_si_002.cif
_cod_data_source_block dabco2HBr*1/2H2Oalfa
_cod_depositor_comments
;
The following automatic conversions were performed:

'_symmetry_cell_setting' value 'Orthorhombic' changed to
'orthorhombic' according to
/home/saulius/struct/CIF-dictionaries/cif_core.dic dictionary named
'cif_core.dic' version 2.4.1 from 2010-06-29.

Automatic conversion script
Id: cif_fix_values 1715 2011-07-08 13:25:40Z adriana 
;
_cod_original_sg_symbol_H-M Pbc2(1)
_cod_database_code 4501120

loop_
_symmetry_equiv_pos_as_xyz
'x, y, z'
'-x, -y, z+1/2'
'-x, y+1/2, z'
'x, -y+1/2, z+1/2'

loop_
_atom_site_label
_atom_site_type_symbol
_atom_site_fract_x
_atom_site_fract_y
_atom_site_fract_z
_atom_site_U_iso_or_equiv
_atom_site_adp_type
_atom_site_occupancy
_atom_site_symmetry_multiplicity
_atom_site_calc_flag
_atom_site_refinement_flags
Br1 Br 0.37018(7) 0.41462(6) 0.71560(9) 0.0443(3) Uani 1 1 d .
Br2 Br 0.13629(6) 0.59778(6) 0.23094(9) 0.0415(3) Uani 1 1 d D
Br3 Br 0.38574(9) 0.77386(9) 0.52831(9) 0.0603(4) Uani 1 1 d D
Br4 Br 0.12590(10) 0.27833(8) 1.06728(7) 0.0615(4) Uani 1 1 d .
N1 N 0.1182(5) 0.6107(4) 0.7400(8) 0.0339(19) Uiso 1 1 d .
H1 H 0.1181 0.6561 0.6769 0.041 Uiso 1 1 calc R
N2 N 0.1182(5) 0.4876(5) 0.9070(5) 0.0311(19) Uiso 1 1 d .
H2 H 0.1180 0.4412 0.9691 0.037 Uiso 1 1 calc R
C1 C 0.0396(7) 0.6413(9) 0.8183(7) 0.044(3) Uiso 1 1 d .
H1A H -0.0183 0.6409 0.7744 0.053 Uiso 1 1 calc R
H1B H 0.0494 0.7127 0.8502 0.053 Uiso 1 1 calc R
C2 C 0.0363(6) 0.5588(6) 0.9181(8) 0.033(3) Uiso 1 1 d .
H2A H 0.0372 0.5948 0.9941 0.039 Uiso 1 1 calc R
H2B H -0.0204 0.5169 0.9127 0.039 Uiso 1 1 calc R
C3 C 0.1099(6) 0.4970(6) 0.6931(8) 0.045(3) Uiso 1 1 d .
H3A H 0.0507 0.4874 0.6534 0.054 Uiso 1 1 calc R
H3B H 0.1592 0.4825 0.6368 0.054 Uiso 1 1 calc R
C4 C 0.1170(7) 0.4234(7) 0.7949(6) 0.038(3) Uiso 1 1 d .
H4A H 0.1734 0.3812 0.7888 0.046 Uiso 1 1 calc R
H4B H 0.0644 0.3746 0.7953 0.046 Uiso 1 1 calc R
C5 C 0.2087(7) 0.6229(8) 0.8018(7) 0.034(3) Uiso 1 1 d .
H5A H 0.2183 0.6974 0.8236 0.040 Uiso 1 1 calc R
H5B H 0.2590 0.6010 0.7501 0.040 Uiso 1 1 calc R
C6 C 0.2075(6) 0.5529(7) 0.9124(8) 0.036(3) Uiso 1 1 d .
H6A H 0.2612 0.5058 0.9136 0.043 Uiso 1 1 calc R
H6B H 0.2085 0.5971 0.9830 0.043 Uiso 1 1 calc R
N11 N 0.4472(6) 0.3717(6) 0.3819(7) 0.050(3) Uiso 1 1 d .
H11 H 0.4947 0.3407 0.4225 0.060 Uiso 1 1 calc R
N12 N 0.3199(6) 0.4561(6) 0.2650(7) 0.055(2) Uiso 1 1 d .
H12 H 0.2730 0.4869 0.2231 0.066 Uiso 1 1 calc R
C11 C 0.4630(6) 0.3581(8) 0.2532(9) 0.053(3) Uiso 1 1 d .
H11A H 0.4705 0.2825 0.2351 0.063 Uiso 1 1 calc R
H11B H 0.5197 0.3949 0.2305 0.063 Uiso 1 1 calc R
C12 C 0.3835(9) 0.4023(8) 0.1848(10) 0.078(4) Uiso 1 1 d .
H12A H 0.4060 0.4527 0.1261 0.094 Uiso 1 1 calc R
H12B H 0.3514 0.3447 0.1441 0.094 Uiso 1 1 calc R
C13 C 0.4428(6) 0.4853(7) 0.4111(8) 0.042(3) Uiso 1 1 d .
H13A H 0.5033 0.5180 0.3996 0.051 Uiso 1 1 calc R
H13B H 0.4252 0.4942 0.4934 0.051 Uiso 1 1 calc R
C14 C 0.3710(8) 0.5393(8) 0.3310(9) 0.066(3) Uiso 1 1 d .
H14A H 0.3281 0.5812 0.3784 0.080 Uiso 1 1 calc R
H14B H 0.4020 0.5873 0.2761 0.080 Uiso 1 1 calc R
C15 C 0.3575(6) 0.3161(7) 0.4127(8) 0.045(3) Uiso 1 1 d .
H15A H 0.3476 0.3176 0.4975 0.054 Uiso 1 1 calc R
H15B H 0.3594 0.2419 0.3870 0.054 Uiso 1 1 calc R
C16 C 0.2803(7) 0.3751(8) 0.3502(9) 0.056(3) Uiso 1 1 d .
H16A H 0.2418 0.3243 0.3074 0.067 Uiso 1 1 calc R
H16B H 0.2416 0.4114 0.4079 0.067 Uiso 1 1 calc R
O1W O 0.1705(5) 0.6736(4) 0.5131(6) 0.0604(19) Uiso 1 1 d D
H1W H 0.159(5) 0.627(3) 0.4450(13) 0.072 Uiso 1 1 d D
H2W H 0.2368(10) 0.679(3) 0.517(7) 0.072 Uiso 1 1 d D

loop_
_atom_site_aniso_label
_atom_site_aniso_U_11
_atom_site_aniso_U_22
_atom_site_aniso_U_33
_atom_site_aniso_U_23
_atom_site_aniso_U_13
_atom_site_aniso_U_12
Br1 0.0466(8) 0.0413(6) 0.0451(7) -0.0026(6) 0.0043(9) 0.0006(6)
Br2 0.0426(8) 0.0435(6) 0.0383(7) -0.0035(6) -0.0013(9) 0.0015(5)
Br3 0.0454(7) 0.0766(8) 0.0589(8) 0.0097(7) -0.0033(8) -0.0096(7)
Br4 0.0966(10) 0.0432(6) 0.0448(8) 0.0164(6) 0.0065(7) 0.0068(8)

loop_
_atom_type_symbol
_atom_type_description
_atom_type_scat_dispersion_real
_atom_type_scat_dispersion_imag
_atom_type_scat_source
C C 0.0033 0.0016 'International Tables Vol C Tables 4.2.6.8 and 6.1.1.4'
H H 0.0000 0.0000 'International Tables Vol C Tables 4.2.6.8 and 6.1.1.4'
N N 0.0061 0.0033 'International Tables Vol C Tables 4.2.6.8 and 6.1.1.4'
O O 0.0106 0.0060 'International Tables Vol C Tables 4.2.6.8 and 6.1.1.4'
Br Br -0.2901 2.4595 'International Tables Vol C Tables 4.2.6.8 and 6.1.1.4'

loop_
_geom_angle_atom_site_label_1
_geom_angle_atom_site_label_2
_geom_angle_atom_site_label_3
_geom_angle
C5 N1 C1 111.1(7)
C5 N1 C3 109.2(7)
C1 N1 C3 112.8(7)
C5 N1 H1 107.8
C1 N1 H1 107.8
C3 N1 H1 107.8
C2 N2 C4 112.5(7)
C2 N2 C6 110.4(6)
C4 N2 C6 109.2(7)
C2 N2 H2 108.2
C4 N2 H2 108.2
C6 N2 H2 108.2
N1 C1 C2 106.9(8)
N1 C1 H1A 110.3
C2 C1 H1A 110.3
N1 C1 H1B 110.3
C2 C1 H1B 110.3
H1A C1 H1B 108.6
N2 C2 C1 108.4(7)
N2 C2 H2A 110.0
C1 C2 H2A 110.0
N2 C2 H2B 110.0
C1 C2 H2B 110.0
H2A C2 H2B 108.4
C4 C3 N1 107.6(7)
C4 C3 H3A 110.2
N1 C3 H3A 110.2
C4 C3 H3B 110.2
N1 C3 H3B 110.2
H3A C3 H3B 108.5
C3 C4 N2 109.2(7)
C3 C4 H4A 109.8
N2 C4 H4A 109.8
C3 C4 H4B 109.8
N2 C4 H4B 109.8
H4A C4 H4B 108.3
N1 C5 C6 108.5(8)
N1 C5 H5A 110.0
C6 C5 H5A 110.0
N1 C5 H5B 110.0
C6 C5 H5B 110.0
H5A C5 H5B 108.4
N2 C6 C5 106.4(7)
N2 C6 H6A 110.4
C5 C6 H6A 110.4
N2 C6 H6B 110.4
C5 C6 H6B 110.4
H6A C6 H6B 108.6
C13 N11 C11 109.9(7)
C13 N11 C15 111.0(8)
C11 N11 C15 107.8(7)
C13 N11 H11 109.3
C11 N11 H11 109.3
C15 N11 H11 109.3
C12 N12 C14 109.0(8)
C12 N12 C16 109.1(8)
C14 N12 C16 109.7(8)
C12 N12 H12 109.6
C14 N12 H12 109.6
C16 N12 H12 109.6
N11 C11 C12 110.4(8)
N11 C11 H11A 109.6
C12 C11 H11A 109.6
N11 C11 H11B 109.6
C12 C11 H11B 109.6
H11A C11 H11B 108.1
N12 C12 C11 109.4(8)
N12 C12 H12A 109.8
C11 C12 H12A 109.8
N12 C12 H12B 109.8
C11 C12 H12B 109.8
H12A C12 H12B 108.2
N11 C13 C14 108.8(8)
N11 C13 H13A 109.9
C14 C13 H13A 109.9
N11 C13 H13B 109.9
C14 C13 H13B 109.9
H13A C13 H13B 108.3
N12 C14 C13 109.0(8)
N12 C14 H14A 109.9
C13 C14 H14A 109.9
N12 C14 H14B 109.9
C13 C14 H14B 109.9
H14A C14 H14B 108.3
N11 C15 C16 107.3(7)
N11 C15 H15A 110.2
C16 C15 H15A 110.2
N11 C15 H15B 110.2
C16 C15 H15B 110.2
H15A C15 H15B 108.5
N12 C16 C15 110.4(8)
N12 C16 H16A 109.6
C15 C16 H16A 109.6
N12 C16 H16B 109.6
C15 C16 H16B 109.6
H16A C16 H16B 108.1
H1W O1W H2W 105(4)

loop_
_geom_bond_atom_site_label_1
_geom_bond_atom_site_label_2
_geom_bond_distance
N1 C5 1.485(10)
N1 C1 1.485(11)
N1 C3 1.518(9)
N1 H1 0.9100
N2 C2 1.480(9)
N2 C4 1.499(8)
N2 C6 1.521(9)
N2 H2 0.9100
C1 C2 1.527(11)
C1 H1A 0.9700
C1 H1B 0.9700
C2 H2A 0.9700
C2 H2B 0.9700
C3 C4 1.475(10)
C3 H3A 0.9700
C3 H3B 0.9700
C4 H4A 0.9700
C4 H4B 0.9700
C5 C6 1.524(10)
C5 H5A 0.9700
C5 H5B 0.9700
C6 H6A 0.9700
C6 H6B 0.9700
N11 C13 1.454(9)
N11 C11 1.482(12)
N11 C15 1.505(10)
N11 H11 0.9100
N12 C12 1.452(11)
N12 C14 1.474(10)
N12 C16 1.506(11)
N12 H12 0.9100
C11 C12 1.487(12)
C11 H11A 0.9700
C11 H11B 0.9700
C12 H12A 0.9700
C12 H12B 0.9700
C13 C14 1.530(12)
C13 H13A 0.9700
C13 H13B 0.9700
C14 H14A 0.9700
C14 H14B 0.9700
C15 C16 1.508(11)
C15 H15A 0.9700
C15 H15B 0.9700
C16 H16A 0.9700
C16 H16B 0.9700
O1W H1W 0.979(10)
O1W H2W 0.957(10)
